data_7208738
loop_
_publ_author_name
'Park, Sunhong'
'Lee, Seul-Gi'
'Jung, Jong Hwa'
'Ikeda, Mari'
'Habata, Yoichi'
'Lee, Shim Sun'

_publ_section_title
;
 Macrocycles incorporating isomeric arms: synthesis and crystal structures
 of ligands and their mono-, di- and polynuclear supramolecular complexes
;
_journal_issue 20
_journal_name_full CrystEngComm
_journal_page_first 6515
_journal_paper_doi 10.1039/c2ce25708d
_journal_volume 14
_journal_year 2012
_chemical_formula_sum 'C18 H23 N2 O0 S2'
_chemical_formula_weight 331.50
_chemical_name_systematic
;
?
;
_space_group_IT_number 14
_symmetry_cell_setting monoclinic
_symmetry_space_group_name_Hall '-P 2ybc'
_symmetry_space_group_name_H-M 'P 1 21/c 1'
_atom_sites_solution_hydrogens geom
_atom_sites_solution_primary direct
_atom_sites_solution_secondary difmap
_audit_creation_method SHELXTL
_cell_angle_alpha 90.00
_cell_angle_beta 91.635(2)
_cell_angle_gamma 90.00
_cell_formula_units_Z 4
_cell_length_a 8.6109(10)
_cell_length_b 8.8251(10)
_cell_length_c 22.832(3)
_cell_measurement_reflns_used 2270
_cell_measurement_temperature 173(2)
_cell_measurement_theta_max 25.00
_cell_measurement_theta_min 2.37
_cell_volume 1734.3(4)
_computing_cell_refinement 'Bruker SMART'
_computing_data_collection 'Bruker SMART'
_computing_data_reduction 'Bruker SAINT'
_computing_molecular_graphics 'Bruker SHELXTL'
_computing_publication_material 'Bruker SHELXTL'
_computing_structure_refinement 'Bruker SHELXTL'
_computing_structure_solution 'Bruker SHELXTL'
_diffrn_ambient_temperature 173(2)
_diffrn_measured_fraction_theta_full 1.000
_diffrn_measured_fraction_theta_max 1.000
_diffrn_measurement_device_type 'CCD area detector'
_diffrn_measurement_method 'phi and omega scans'
_diffrn_radiation_monochromator graphite
_diffrn_radiation_source 'fine-focus sealed tube'
_diffrn_radiation_type MoK\a
_diffrn_radiation_wavelength 0.71073
_diffrn_reflns_av_R_equivalents 0.1391
_diffrn_reflns_av_sigmaI/netI 0.1001
_diffrn_reflns_limit_h_max 10
_diffrn_reflns_limit_h_min -10
_diffrn_reflns_limit_k_max 5
_diffrn_reflns_limit_k_min -10
_diffrn_reflns_limit_l_max 27
_diffrn_reflns_limit_l_min -28
_diffrn_reflns_number 9549
_diffrn_reflns_theta_full 26.00
_diffrn_reflns_theta_max 26.00
_diffrn_reflns_theta_min 1.78
_exptl_absorpt_coefficient_mu 0.305
_exptl_absorpt_correction_type none
_exptl_crystal_colour colorless
_exptl_crystal_density_diffrn 1.270
_exptl_crystal_density_method 'not measured'
_exptl_crystal_description plate
_exptl_crystal_F_000 708
_exptl_crystal_size_max 0.20
_exptl_crystal_size_mid 0.15
_exptl_crystal_size_min 0.15
_refine_diff_density_max 1.622
_refine_diff_density_min -0.791
_refine_diff_density_rms 0.108
_refine_ls_extinction_method none
_refine_ls_goodness_of_fit_ref 1.059
_refine_ls_hydrogen_treatment constr
_refine_ls_matrix_type full
_refine_ls_number_parameters 195
_refine_ls_number_reflns 3411
_refine_ls_number_restraints 0
_refine_ls_restrained_S_all 1.059
_refine_ls_R_factor_all 0.1434
_refine_ls_R_factor_gt 0.0894
_refine_ls_shift/su_max 0.000
_refine_ls_shift/su_mean 0.000
_refine_ls_structure_factor_coef Fsqd
_refine_ls_weighting_details 'calc w=1/[\s^2^(Fo^2^)+(0.1795P)^2^+0.8766P] where P=(Fo^2^+2Fc^2^)/3'
_refine_ls_weighting_scheme calc
_refine_ls_wR_factor_gt 0.2616
_refine_ls_wR_factor_ref 0.3191
_reflns_number_gt 1913
_reflns_number_total 3411
_reflns_threshold_expression >2sigma(I)
_cod_data_source_file c2ce25708d.txt
_cod_data_source_block p-L
_cod_depositor_comments
;
The following automatic conversions were performed:

'_symmetry_cell_setting' value 'Monoclinic' changed to 'monoclinic'
according to /home/saulius/struct/CIF-dictionaries/cif_core.dic
dictionary named 'cif_core.dic' version 2.4.2 from 2011-04-26.

Automatic conversion script
Id: cif_fix_values 1891 2012-01-12 08:04:46Z andrius 
;
_cod_original_cell_volume 1734.3(3)
_cod_original_sg_symbol_H-M P2(1)/c
_cod_database_code 7208738

loop_
_symmetry_equiv_pos_as_xyz
'x, y, z'
'-x, y+1/2, -z+1/2'
'-x, -y, -z'
'x, -y-1/2, z-1/2'

loop_
_atom_site_label
_atom_site_type_symbol
_atom_site_fract_x
_atom_site_fract_y
_atom_site_fract_z
_atom_site_U_iso_or_equiv
_atom_site_adp_type
_atom_site_occupancy
_atom_site_symmetry_multiplicity
_atom_site_calc_flag
_atom_site_refinement_flags
_atom_site_disorder_assembly
_atom_site_disorder_group
S2 S 0.9067(2) 0.4656(2) 0.25318(7) 0.0773(6) Uani 1 1 d . . .
N1 N 0.7123(4) 0.6881(4) 0.39034(17) 0.0464(10) Uani 1 1 d . . .
N2 N 1.2243(7) 0.8742(9) 0.4772(4) 0.110(3) Uani 1 1 d . . .
H2A H 1.3167 0.9092 0.4829 0.132 Uiso 1 1 calc R . .
C1 C 0.4896(8) 0.1577(8) 0.3644(3) 0.0783(18) Uani 1 1 d . A .
H1A H 0.4360 0.1168 0.3955 0.094 Uiso 1 1 calc R . .
C2 C 0.6270(7) 0.0996(6) 0.3508(3) 0.0671(16) Uani 1 1 d . . .
H2B H 0.6668 0.0183 0.3723 0.081 Uiso 1 1 calc R . .
C3 C 0.7103(6) 0.1562(6) 0.3060(3) 0.0630(15) Uani 1 1 d . . .
H3A H 0.8055 0.1133 0.2972 0.076 Uiso 1 1 calc R . .
C4 C 0.6527(6) 0.2796(6) 0.2732(2) 0.0575(14) Uani 1 1 d . . .
C5 C 0.7469(8) 0.3513(8) 0.2261(3) 0.081(2) Uani 1 1 d . . .
H5A H 0.6788 0.4141 0.2018 0.097 Uiso 1 1 calc R . .
H5B H 0.7874 0.2718 0.2015 0.097 Uiso 1 1 calc R . .
C6 C 0.8106(7) 0.6062(6) 0.2948(2) 0.0621(14) Uani 1 1 d . . .
H6A H 0.8660 0.7012 0.2909 0.074 Uiso 1 1 calc R . .
H6B H 0.7069 0.6205 0.2781 0.074 Uiso 1 1 calc R . .
C7 C 0.7974(5) 0.5713(5) 0.3593(2) 0.0481(12) Uani 1 1 d . . .
H7A H 0.7448 0.4749 0.3636 0.058 Uiso 1 1 calc R . .
H7B H 0.9008 0.5617 0.3769 0.058 Uiso 1 1 calc R . .
C8 C 0.7624(6) 0.7035(6) 0.4517(2) 0.0556(13) Uani 1 1 d . . .
H8A H 0.7557 0.6054 0.4706 0.067 Uiso 1 1 calc R . .
H8B H 0.6919 0.7717 0.4711 0.067 Uiso 1 1 calc R . .
C9 C 0.9250(6) 0.7626(6) 0.4596(2) 0.0527(13) Uani 1 1 d . . .
C10 C 1.0181(7) 0.7184(7) 0.5061(3) 0.0717(17) Uani 1 1 d . . .
H10A H 0.9815 0.6480 0.5327 0.086 Uiso 1 1 calc R . .
C11 C 1.1623(8) 0.7755(11) 0.5137(4) 0.098(3) Uani 1 1 d . . .
H11A H 1.2215 0.7443 0.5462 0.118 Uiso 1 1 calc R . .
C12 C 1.1354(8) 0.9162(8) 0.4312(4) 0.089(2) Uani 1 1 d . . .
H12A H 1.1759 0.9848 0.4048 0.106 Uiso 1 1 calc R . .
C13 C 0.9883(7) 0.8636(7) 0.4211(3) 0.0695(16) Uani 1 1 d . . .
H13A H 0.9310 0.8958 0.3883 0.083 Uiso 1 1 calc R . .
C14 C 0.5449(5) 0.6783(6) 0.3821(2) 0.0527(13) Uani 1 1 d . A .
H14A H 0.5214 0.6646 0.3406 0.063 Uiso 1 1 calc R . .
H14B H 0.5003 0.7745 0.3935 0.063 Uiso 1 1 calc R . .
C17 C 0.4256(6) 0.2778(8) 0.3332(3) 0.0735(19) Uani 1 1 d . . .
C18 C 0.5100(7) 0.3369(6) 0.2871(3) 0.0666(17) Uani 1 1 d . A .
H18A H 0.4685 0.4169 0.2652 0.080 Uiso 1 1 calc R . .
C15 C 0.4642(5) 0.5524(5) 0.4156(2) 0.0539(12) Uani 1 1 d . . .
H15A H 0.4523 0.5812 0.4562 0.065 Uiso 0.463(13) 1 calc PR A 1
H15B H 0.5243 0.4595 0.4144 0.065 Uiso 0.463(13) 1 calc PR A 1
H15C H 0.4685 0.5792 0.4568 0.065 Uiso 0.537(13) 1 calc PR A 2
H15D H 0.5251 0.4607 0.4114 0.065 Uiso 0.537(13) 1 calc PR A 2
C16 C 0.2720(5) 0.3231(5) 0.3629(2) 0.048(3) Uiso 0.463(13) 1 d PR A 1
H16A H 0.2628 0.2673 0.3992 0.058 Uiso 0.463(13) 1 calc PR A 1
H16B H 0.1843 0.2963 0.3373 0.058 Uiso 0.463(13) 1 calc PR A 1
S1 S 0.2675(4) 0.5247(4) 0.3780(3) 0.0442(12) Uiso 0.463(13) 1 d P A 1
C16' C 0.2739(14) 0.3754(14) 0.3310(6) 0.076(4) Uiso 0.537(13) 1 d P A 2
H16C H 0.1839 0.3093 0.3310 0.091 Uiso 0.537(13) 1 calc PR A 2
H16D H 0.2696 0.4344 0.2952 0.091 Uiso 0.537(13) 1 calc PR A 2
S1' S 0.2694(4) 0.5076(4) 0.3966(3) 0.0596(11) Uiso 0.537(13) 1 d P A 2

loop_
_atom_site_aniso_label
_atom_site_aniso_U_11
_atom_site_aniso_U_22
_atom_site_aniso_U_33
_atom_site_aniso_U_23
_atom_site_aniso_U_13
_atom_site_aniso_U_12
S1 0.0796(12) 0.0854(12) 0.0678(10) -0.0163(8) 0.0175(8) -0.0249(9)
N1 0.038(2) 0.047(2) 0.053(2) 0.0024(17) -0.0054(17) -0.0008(16)
N2 0.054(3) 0.111(5) 0.164(7) -0.071(5) -0.022(4) -0.009(3)
C1 0.068(4) 0.086(4) 0.081(4) -0.014(4) 0.003(3) -0.034(4)
C2 0.062(4) 0.051(3) 0.088(4) 0.010(3) -0.011(3) -0.009(3)
C3 0.048(3) 0.051(3) 0.089(4) -0.017(3) -0.010(3) 0.006(2)
C4 0.064(3) 0.052(3) 0.055(3) -0.011(2) -0.013(3) -0.008(2)
C5 0.103(5) 0.088(4) 0.051(3) -0.008(3) -0.002(3) -0.032(4)
C6 0.074(4) 0.056(3) 0.056(3) 0.005(2) 0.004(3) -0.014(3)
C7 0.044(3) 0.049(3) 0.051(3) 0.003(2) -0.011(2) -0.004(2)
C8 0.056(3) 0.056(3) 0.054(3) -0.008(2) -0.001(2) -0.005(2)
C9 0.047(3) 0.048(3) 0.063(3) -0.020(2) -0.004(2) 0.003(2)
C10 0.067(4) 0.080(4) 0.066(4) -0.022(3) -0.020(3) 0.005(3)
C11 0.060(4) 0.121(7) 0.112(6) -0.051(5) -0.030(4) 0.011(4)
C12 0.060(4) 0.068(4) 0.138(7) -0.029(4) 0.011(4) -0.018(3)
C13 0.056(3) 0.060(3) 0.091(4) -0.015(3) -0.009(3) -0.006(3)
C14 0.046(3) 0.052(3) 0.059(3) 0.013(2) -0.008(2) -0.002(2)
C17 0.036(3) 0.074(4) 0.110(5) -0.041(4) -0.008(3) -0.005(3)
C18 0.060(3) 0.052(3) 0.086(4) -0.014(3) -0.038(3) 0.006(3)
C15 0.047(3) 0.058(3) 0.056(3) 0.002(2) -0.005(2) -0.003(2)

loop_
_atom_type_symbol
_atom_type_description
_atom_type_scat_dispersion_real
_atom_type_scat_dispersion_imag
_atom_type_scat_source
C C 0.0033 0.0016 'International Tables Vol C Tables 4.2.6.8 and 6.1.1.4'
H H 0.0000 0.0000 'International Tables Vol C Tables 4.2.6.8 and 6.1.1.4'
N N 0.0061 0.0033 'International Tables Vol C Tables 4.2.6.8 and 6.1.1.4'
S S 0.1246 0.1234 'International Tables Vol C Tables 4.2.6.8 and 6.1.1.4'
O O 0.0106 0.0060 'International Tables Vol C Tables 4.2.6.8 and 6.1.1.4'

loop_
_geom_angle_atom_site_label_1
_geom_angle_atom_site_label_2
_geom_angle_atom_site_label_3
_geom_angle
C6 S1 C5 102.2(3)
C14 N1 C7 113.9(4)
C14 N1 C8 113.3(4)
C7 N1 C8 113.2(4)
C11 N2 C12 116.4(6)
C2 C1 C17 121.1(6)
C1 C2 C3 121.6(6)
C2 C3 C4 120.0(5)
C18 C4 C3 117.8(5)
C18 C4 C5 120.9(6)
C3 C4 C5 121.2(6)
C4 C5 S1 114.4(4)
C7 C6 S1 115.3(4)
N1 C7 C6 112.5(4)
N1 C8 C9 113.4(4)
C10 C9 C13 116.5(5)
C10 C9 C8 121.2(6)
C13 C9 C8 122.2(5)
C11 C10 C9 120.8(8)
N2 C11 C10 123.4(8)
N2 C12 C13 123.3(8)
C12 C13 C9 119.6(7)
N1 C14 C15 116.3(4)
C1 C17 C18 117.8(5)
C1 C17 C16 107.7(6)
C18 C17 C16 134.4(6)
C1 C17 C16' 139.4(8)
C18 C17 C16' 102.8(8)
C16 C17 C16' 32.1(5)
C4 C18 C17 121.6(5)
C14 C15 S2' 118.9(4)
C14 C15 S2 106.3(4)
S2' C15 S2 13.62(15)
C17 C16 S2 111.0(4)
C16 S2 C15 100.9(3)
C17 C16' S2' 110.4(7)
C15 S2' C16' 106.8(4)

loop_
_geom_bond_atom_site_label_1
_geom_bond_atom_site_label_2
_geom_bond_distance
S1 C6 1.781(6)
S1 C5 1.801(6)
N1 C14 1.451(6)
N1 C7 1.460(6)
N1 C8 1.461(6)
N2 C11 1.328(11)
N2 C12 1.334(11)
C1 C2 1.335(9)
C1 C17 1.383(10)
C2 C3 1.359(8)
C3 C4 1.405(7)
C4 C18 1.374(8)
C4 C5 1.504(8)
C6 C7 1.510(7)
C8 C9 1.500(7)
C9 C10 1.368(8)
C9 C13 1.376(8)
C10 C11 1.347(9)
C12 C13 1.363(8)
C14 C15 1.528(7)
C17 C18 1.398(9)
C17 C16 1.555(8)
C17 C16' 1.564(13)
C15 S2' 1.765(6)
C15 S2 1.892(6)
C16 S2 1.813(6)
C16' S2' 1.900(13)
